data_9008167
loop_
_publ_author_name
'Engel, P.'
'Nowacki, W.'

_publ_section_title
;
 Die kristallstruktur von baumhauerit
;
_journal_name_full 'Zeitschrift fur Kristallographie'
_journal_page_first 178
_journal_page_last 202
_journal_volume 129
_journal_year 1969
_chemical_compound_source 'Lengenbach quarry, Binnatal, Canton Wallis, Switzerland'
_chemical_formula_sum 'As16.6 Pb11.62 S36'
_chemical_name_mineral Baumhauerite
_space_group_IT_number 1
_symmetry_space_group_name_Hall 'P 1'
_symmetry_space_group_name_H-M 'P 1'
_cell_angle_alpha 90.05
_cell_angle_beta 97.27
_cell_angle_gamma 89.92
_cell_formula_units_Z 1
_cell_length_a 22.800
_cell_length_b 8.357
_cell_length_c 7.894
_cell_volume 1492.026
_database_code_amcsd 0010683
_exptl_crystal_density_diffrn 5.349
_cod_original_formula_sum 'Pb11.62 As16.6 S36'
_cod_database_code 9008167

loop_
_space_group_symop_operation_xyz
x,y,z

loop_
_atom_site_aniso_label
_atom_site_aniso_U_11
_atom_site_aniso_U_22
_atom_site_aniso_U_33
_atom_site_aniso_U_12
_atom_site_aniso_U_13
_atom_site_aniso_U_23
Pb1 0.02928 0.02692 0.02777 0.00019 0.00565 0.00371
Pb2 0.02954 0.03269 0.04473 -0.00795 0.01436 -0.01359
Pb3 0.02332 0.02894 0.03380 0.00067 0.00179 0.00537
Pb4 0.03369 0.03039 0.02479 0.00124 0.00054 -0.00109
Pb5 0.02306 0.02806 0.02358 0.00077 0.00206 -0.00365
Pb6 0.03447 0.03425 0.04374 0.00584 0.01095 0.01449
Pb7 0.02799 0.02742 0.02420 0.00182 0.00377 -0.00162
Pb8 0.03395 0.02937 0.04209 0.00460 -0.00592 -0.01087
Pb9 0.03084 0.02636 0.02699 0.00268 0.00350 0.00428
Pb10 0.02125 0.02820 0.02501 0.00249 0.00260 0.00272
Pb11 0.03213 0.02735 0.04141 0.00460 0.00422 -0.00385
Pb12 0.03965 0.03315 0.03790 -0.00747 -0.00009 0.00723
As1 0.01503 0.02073 0.01336 -0.00096 0.00090 -0.00136
As2 0.01477 0.01599 0.02125 0.00019 0.00484 0.00133
As3 0.02021 0.02314 0.02995 -0.00268 0.00933 -0.00398
As3* 0.02488 0.02852 0.02162 -0.00498 0.00027 0.00119
As4a 0.03265 0.03404 0.00556 -0.01312 -0.00601 0.00872
As4b 0.02565 0.03170 0.03445 -0.00642 0.00296 -0.00570
As5a 0.03058 0.01217 0.01578 -0.00124 0.00709 0.00511
As5b 0.02850 0.02296 0.02125 0.00393 0.01148 0.00806
As6 0.01373 0.01804 0.01594 0.00057 0.00386 0.00156
As7 0.02669 0.02109 0.01622 0.00326 0.00027 0.00305
As8 0.01503 0.01734 0.01441 0.00144 0.00054 0.00189
As9 0.01166 0.01663 0.01681 -0.00153 0.00090 -0.00222
As10 0.01270 0.01804 0.01736 -0.00134 -0.00045 -0.00053
As11 0.01218 0.02250 0.01572 -0.00335 0.00305 -0.00431
As12 0.01581 0.02013 0.01643 -0.00450 -0.00126 -0.00133
As13 0.02280 0.03867 0.02398 -0.01388 0.00888 -0.01482
As14 0.01373 0.01995 0.01833 0.00010 -0.00018 0.00192
As15 0.01399 0.01691 0.02016 -0.00211 -0.00161 0.00030
As16 0.01918 0.03786 0.01572 0.00785 0.00377 0.00762
S1 0.01529 0.02162 0.01929 -0.00067 -0.00072 0.00073
S2 0.01581 0.02487 0.01830 0.00086 -0.00153 0.00252
S3 0.02384 0.02480 0.02479 0.00077 0.00807 -0.00133
S4 0.01892 0.02608 0.02727 0.00440 0.00413 0.00249
S5 0.04068 0.04522 0.02327 -0.01963 0.00179 0.00083
S6 0.02358 0.03736 0.02007 0.00364 -0.00179 0.00408
S7 0.01503 0.02555 0.02379 0.00172 0.00054 -0.00162
S8 0.03343 0.03213 0.02513 -0.00833 0.00314 0.00932
S9 0.02332 0.02767 0.02796 -0.00230 -0.00009 -0.00199
S10 0.03861 0.02880 0.02821 -0.00622 -0.00861 0.00487
S11 0.02540 0.02491 0.02028 0.00316 0.00664 0.00156
S12 0.02384 0.02102 0.02336 -0.00345 0.00610 -0.00491
S13 0.02021 0.01971 0.01488 0.00795 -0.00377 -0.00288
S14 0.02825 0.02172 0.02078 -0.00498 -0.00036 -0.00123
S15 0.01607 0.02586 0.01420 -0.00364 0.00323 0.00073
S16 0.02047 0.02151 0.01802 0.00019 0.00233 -0.00169
S17 0.01814 0.02006 0.01376 -0.00153 -0.00188 0.00139
S18 0.02436 0.01620 0.01215 0.00460 -0.00179 -0.00113
S19 0.02177 0.02137 0.02678 0.00239 0.00754 -0.00017
S20 0.01607 0.02190 0.02283 -0.00220 0.00547 -0.00275
S21 0.01192 0.02448 0.01516 -0.00029 0.00018 0.00003
S22 0.01918 0.02282 0.01674 0.00249 0.00476 0.00070
S23 0.01918 0.02211 0.01820 0.00086 0.00233 0.00169
S24 0.01892 0.02512 0.01264 0.00010 0.00045 0.00090
S25 0.03187 0.01751 0.02134 -0.00718 0.00745 -0.00318
S26 0.01633 0.01949 0.02134 0.00038 -0.00108 0.00116
S27 0.02669 0.01507 0.02178 0.00460 0.00090 0.00020
S28 0.01762 0.01914 0.02553 0.00000 -0.00260 -0.00139
S29 0.01425 0.02392 0.01612 -0.00010 0.00404 -0.00172
S30 0.03265 0.03602 0.01615 -0.01216 0.00404 -0.00845
S31 0.01684 0.01932 0.01441 -0.00469 -0.00027 -0.00159
S32 0.02332 0.02339 0.01910 0.00373 0.00144 0.00265
S33 0.02203 0.02034 0.02022 -0.00048 0.00099 0.00355
S34 0.01840 0.02332 0.01187 -0.00230 0.00144 -0.00272
S35 0.01788 0.02038 0.01674 0.00527 0.00045 -0.00099
S36 0.02669 0.02601 0.01497 -0.00010 -0.00314 -0.00083

loop_
_atom_site_label
_atom_site_fract_x
_atom_site_fract_y
_atom_site_fract_z
_atom_site_occupancy
Pb1 0.99722 0.01234 0.00207 1.00000
Pb2 0.98837 0.51371 0.99218 1.00000
Pb3 0.14993 0.49630 0.70959 1.00000
Pb4 0.19567 0.72499 0.21280 0.62000
Pb5 0.31987 0.24012 0.91001 1.00000
Pb6 0.46758 0.26389 0.63551 1.00000
Pb7 0.46689 0.75931 0.61771 1.00000
Pb8 0.57264 0.25874 0.16392 1.00000
Pb9 0.57147 0.76397 0.16169 1.00000
Pb10 0.71343 0.28134 0.55976 1.00000
Pb11 0.89142 0.01788 0.44725 1.00000
Pb12 0.89673 0.52598 0.47379 1.00000
As1 0.06130 0.20034 0.45754 1.00000
As2 0.04867 0.75394 0.42989 1.00000
As3 0.16496 0.25819 0.16911 1.00000
As3* 0.17436 0.69306 0.16244 0.40000
As4a 0.15871 0.96457 0.82314 0.40000
As4b 0.15613 0.98658 0.76606 0.90000
As5a 0.28989 0.75031 0.88082 0.50000
As5b 0.29995 0.71492 0.84185 0.40000
As6 0.30542 0.01312 0.47445 1.00000
As7 0.29058 0.43084 0.46697 1.00000
As8 0.40611 0.94175 0.16754 1.00000
As9 0.41722 0.50234 0.19231 1.00000
As10 0.61603 0.01319 0.75859 1.00000
As11 0.62678 0.56462 0.75108 1.00000
As12 0.74321 0.76258 0.50637 1.00000
As13 0.74033 0.06375 0.14174 1.00000
As14 0.72534 0.49807 0.12387 1.00000
As15 0.84991 0.27018 0.87513 1.00000
As16 0.83885 0.79852 0.87979 1.00000
S1 0.02865 0.97509 0.59175 1.00000
S2 0.02245 0.56137 0.59133 1.00000
S3 0.11987 0.05341 0.30102 1.00000
S4 0.12148 0.47452 0.27470 1.00000
S5 0.10880 0.23524 0.91820 1.00000
S6 0.10840 0.76606 0.94260 1.00000
S7 0.23442 0.26714 0.60294 1.00000
S8 0.22878 0.75214 0.62364 1.00000
S9 0.24210 0.97248 0.00874 1.00000
S10 0.24525 0.53125 0.00604 1.00000
S11 0.34561 0.23122 0.34599 1.00000
S12 0.35025 0.80361 0.33524 1.00000
S13 0.37067 0.00586 0.71405 1.00000
S14 0.36052 0.49747 0.68640 1.00000
S15 0.44361 0.30565 0.02747 1.00000
S16 0.43934 0.72109 0.02981 1.00000
S17 0.48623 0.99017 0.35120 1.00000
S18 0.49779 0.50618 0.38695 1.00000
S19 0.53521 0.00532 0.89730 1.00000
S20 0.54584 0.52126 0.87405 1.00000
S21 0.58648 0.20691 0.57477 1.00000
S22 0.59387 0.78990 0.58332 1.00000
S23 0.66578 0.02063 0.29441 1.00000
S24 0.65989 0.50208 0.31701 1.00000
S25 0.68549 0.28847 0.96032 1.00000
S26 0.68119 0.71020 0.95805 1.00000
S27 0.78756 0.96410 0.68141 1.00000
S28 0.79002 0.55828 0.65943 1.00000
S29 0.79464 0.23463 0.32297 1.00000
S30 0.80247 0.78171 0.29720 1.00000
S31 0.87489 0.04028 0.03876 1.00000
S32 0.87454 0.46814 0.05413 1.00000
S33 0.92923 0.26595 0.72923 1.00000
S34 0.92304 0.76875 0.75643 1.00000
S35 0.98090 0.24390 0.27336 1.00000
S36 0.96679 0.76363 0.23661 1.00000

loop_
_cod_changelog_entry_id
_cod_changelog_entry_author
_cod_changelog_entry_date
_cod_changelog_entry_text
1
;cod-tools version 3.10.1
Id: cif_fix_AMCSD_aniso_labels 10200 2024-08-01 14:09:44Z saulius
;
2024-08-02T12:21:09+03:00
;Changed the following '_atom_site_aniso_label' values:
'As3'' -> 'As3*'
;

loop_
_cod_related_entry_id
_cod_related_entry_database
_cod_related_entry_code
1 AMCSD 0010683
